data_4307348
loop_
_publ_author_name
'Timothy J. Boyle'
'Robin M. Sewell'
'Leigh Anna M. Ottley'
'Harry D. Pratt'
'Christopher J. Quintana'
'Scott D. Bunge'

_publ_contact_author_address '1001 University Blvd, Albuquerque, NM 87106'
_publ_contact_author_email tjboyle@sandia.gov
_publ_contact_author_fax '(505) 272-7336'
_publ_contact_author_name 'Timothy J. Boyle et.al.'
_publ_section_title
;
Controlled Synthesis of a Structurally Characterized Family of Sterically
Constrained Heterocyclic Alkoxy-Modified Titanium Alkoxides
;
_journal_name_full 'Inorganic Chemistry'
_journal_page_first 1825
_journal_page_last 1835
_journal_paper_doi 10.1021/ic0618798
_journal_volume 46
_journal_year 2007
_chemical_formula_moiety 'C19 H28 N2 O4 Ti'
_chemical_formula_sum 'C19 H28 N2 O4 Ti'
_chemical_formula_weight 396.30
_chemical_name_common '(6a) (OPy)2Ti(OPri)(OPrMe)'
_chemical_name_systematic
; 
 ? 
;
_space_group_IT_number 14
_symmetry_cell_setting monoclinic
_symmetry_space_group_name_Hall '-P 2ybc'
_symmetry_space_group_name_H-M 'P 1 21/c 1'
_atom_sites_solution_hydrogens geom
_atom_sites_solution_primary direct
_atom_sites_solution_secondary difmap
_audit_creation_method SHELXL-97
_cell_angle_alpha 90.00
_cell_angle_beta 99.375(3)
_cell_angle_gamma 90.00
_cell_formula_units_Z 4
_cell_length_a 9.0231(16)
_cell_length_b 12.405(2)
_cell_length_c 18.676(3)
_cell_measurement_temperature 152(2)
_cell_measurement_theta_max 25.25
_cell_measurement_theta_min 1.98
_cell_volume 2062.5(6)
_computing_cell_refinement 'SMART 5.054 (Bruker, 1998)'
_computing_data_collection 'SMART 5.054 (Bruker, 1998)'
_computing_data_reduction 'SAINT 6.02 (Bruker, 2001)'
_computing_molecular_graphics 'SHELXTL 5.1  (Bruker, 1998)'
_computing_publication_material 'SHELXTL 5.1  (Bruker, 1998)'
_computing_structure_refinement 'XSHELL 4.01 (Bruker, 2000)'
_computing_structure_solution 'SHELXTL 5.1  (Bruker, 1998)'
_diffrn_ambient_temperature 152(2)
_diffrn_measured_fraction_theta_full 0.998
_diffrn_measured_fraction_theta_max 0.998
_diffrn_measurement_device_type 'CCD area detector'
_diffrn_measurement_method 'phi and omega scans'
_diffrn_radiation_monochromator graphite
_diffrn_radiation_source 'fine-focus sealed tube'
_diffrn_radiation_type MoK\a
_diffrn_radiation_wavelength 0.71073
_diffrn_reflns_av_R_equivalents 0.0540
_diffrn_reflns_av_sigmaI/netI 0.0526
_diffrn_reflns_limit_h_max 10
_diffrn_reflns_limit_h_min -10
_diffrn_reflns_limit_k_max 14
_diffrn_reflns_limit_k_min -14
_diffrn_reflns_limit_l_max 22
_diffrn_reflns_limit_l_min -22
_diffrn_reflns_number 14382
_diffrn_reflns_theta_full 25.25
_diffrn_reflns_theta_max 25.25
_diffrn_reflns_theta_min 1.98
_exptl_absorpt_coefficient_mu 0.439
_exptl_absorpt_correction_T_max 0.896
_exptl_absorpt_correction_T_min 0.854
_exptl_absorpt_correction_type empirical
_exptl_absorpt_process_details SADABS
_exptl_crystal_colour colorless
_exptl_crystal_density_diffrn 1.276
_exptl_crystal_density_meas ?
_exptl_crystal_density_method .
_exptl_crystal_description irregular
_exptl_crystal_F_000 840.0
_exptl_crystal_size_max .4
_exptl_crystal_size_mid .3
_exptl_crystal_size_min .25
_refine_diff_density_max 1.150
_refine_diff_density_min -0.658
_refine_diff_density_rms 0.096
_refine_ls_extinction_method none
_refine_ls_goodness_of_fit_ref 1.057
_refine_ls_hydrogen_treatment constr
_refine_ls_matrix_type full
_refine_ls_number_parameters 239
_refine_ls_number_reflns 3721
_refine_ls_number_restraints 0
_refine_ls_restrained_S_all 1.057
_refine_ls_R_factor_all 0.1151
_refine_ls_R_factor_gt 0.0850
_refine_ls_shift/su_max 0.000
_refine_ls_shift/su_mean 0.000
_refine_ls_structure_factor_coef Fsqd
_refine_ls_weighting_details 'calc w=1/[\s^2^(Fo^2^)+(0.0962P)^2^+6.1689P] where P=(Fo^2^+2Fc^2^)/3'
_refine_ls_weighting_scheme calc
_refine_ls_wR_factor_gt 0.2033
_refine_ls_wR_factor_ref 0.2242
_reflns_number_gt 2692
_reflns_number_total 3721
_reflns_threshold_expression >2sigma(I)
_cod_data_source_file ic0618798si20061106_104430_04.cif
_cod_data_source_block 6jn201s
_cod_depositor_comments
;
The following automatic conversions were performed:
'_symmetry_cell_setting' value 'Monoclinic' changed to 'monoclinic'
according to '/home/saulius/struct/CIF-dictionaries/cif_core.dic'
dictionary named 'cif_core.dic' version 2.4.1 from 2010-06-29.

Automatic conversion script
Id: cif_fix_enum 1527 2010-12-29 10:47:43Z saulius 
;
_cod_original_sg_symbol_Hall 'P 21/c'
_cod_original_sg_symbol_H-M 'P 21/c'
_cod_database_code 4307348

loop_
_symmetry_equiv_pos_as_xyz
'x, y, z'
'-x, y+1/2, -z+1/2'
'-x, -y, -z'
'x, -y-1/2, z-1/2'

loop_
_atom_site_label
_atom_site_type_symbol
_atom_site_fract_x
_atom_site_fract_y
_atom_site_fract_z
_atom_site_U_iso_or_equiv
_atom_site_adp_type
_atom_site_occupancy
_atom_site_symmetry_multiplicity
_atom_site_calc_flag
_atom_site_refinement_flags
_atom_site_disorder_assembly
_atom_site_disorder_group
Ti1 Ti 0.22801(9) 0.50639(7) 0.32455(5) 0.0343(3) Uani 1 1 d . . .
O1 O 0.0235(3) 0.4623(3) 0.30714(19) 0.0370(8) Uani 1 1 d . . .
O2 O 0.4377(3) 0.4919(3) 0.36017(19) 0.0359(8) Uani 1 1 d . . .
O3 O 0.2272(4) 0.5395(3) 0.2289(2) 0.0498(10) Uani 1 1 d . . .
O4 O 0.2197(4) 0.6390(3) 0.3655(2) 0.0490(10) Uani 1 1 d . . .
N1 N 0.1885(4) 0.4290(3) 0.4297(2) 0.0314(9) Uani 1 1 d . . .
N2 N 0.2834(4) 0.3334(3) 0.3002(2) 0.0295(9) Uani 1 1 d . . .
C1 C 0.2850(5) 0.4215(4) 0.4922(3) 0.0374(12) Uani 1 1 d . . .
H1 H 0.3849 0.4465 0.4935 0.045 Uiso 1 1 calc R . .
C2 C 0.2460(6) 0.3792(4) 0.5544(3) 0.0414(13) Uani 1 1 d . . .
H2 H 0.3175 0.3733 0.5975 0.050 Uiso 1 1 calc R . .
C3 C 0.0984(6) 0.3454(4) 0.5522(3) 0.0437(13) Uani 1 1 d . . .
H3 H 0.0665 0.3176 0.5946 0.052 Uiso 1 1 calc R . .
C4 C -0.0006(6) 0.3524(4) 0.4884(3) 0.0383(12) Uani 1 1 d . . .
H4 H -0.1012 0.3282 0.4860 0.046 Uiso 1 1 calc R . .
C5 C 0.0466(5) 0.3948(4) 0.4277(3) 0.0302(11) Uani 1 1 d . . .
C6 C -0.0513(5) 0.4087(4) 0.3552(3) 0.0367(12) Uani 1 1 d . . .
H6A H -0.0836 0.3370 0.3352 0.044 Uiso 1 1 calc R . .
H6B H -0.1423 0.4498 0.3615 0.044 Uiso 1 1 calc R . .
C7 C 0.5230(5) 0.4013(4) 0.3533(3) 0.0393(12) Uani 1 1 d . . .
H7A H 0.5721 0.3775 0.4021 0.047 Uiso 1 1 calc R . .
H7B H 0.6029 0.4195 0.3248 0.047 Uiso 1 1 calc R . .
C8 C 0.4298(5) 0.3107(4) 0.3167(3) 0.0331(11) Uani 1 1 d . . .
C9 C 0.4872(6) 0.2121(4) 0.3004(3) 0.0431(13) Uani 1 1 d . . .
H9 H 0.5920 0.1985 0.3117 0.052 Uiso 1 1 calc R . .
C10 C 0.3923(7) 0.1345(5) 0.2679(3) 0.0503(15) Uani 1 1 d . . .
H10 H 0.4301 0.0663 0.2563 0.060 Uiso 1 1 calc R . .
C11 C 0.2396(6) 0.1564(4) 0.2520(3) 0.0416(13) Uani 1 1 d . . .
H11 H 0.1708 0.1031 0.2306 0.050 Uiso 1 1 calc R . .
C12 C 0.1905(5) 0.2568(4) 0.2679(3) 0.0339(11) Uani 1 1 d . . .
H12 H 0.0865 0.2729 0.2557 0.041 Uiso 1 1 calc R . .
C13 C 0.1426(9) 0.4969(6) 0.1576(4) 0.077(2) Uani 1 1 d . . .
H13 H 0.0651 0.4443 0.1682 0.093 Uiso 1 1 calc R . .
C14 C 0.0678(12) 0.5842(8) 0.1139(7) 0.125(4) Uani 1 1 d . . .
H14A H 0.0082 0.6266 0.1431 0.187 Uiso 1 1 calc R . .
H14B H 0.0016 0.5540 0.0718 0.187 Uiso 1 1 calc R . .
H14C H 0.1432 0.6306 0.0972 0.187 Uiso 1 1 calc R . .
C15 C 0.2506(10) 0.4392(6) 0.1164(4) 0.084(2) Uani 1 1 d . . .
H15A H 0.1957 0.4122 0.0702 0.126 Uiso 1 1 calc R . .
H15B H 0.2971 0.3786 0.1454 0.126 Uiso 1 1 calc R . .
H15C H 0.3288 0.4895 0.1068 0.126 Uiso 1 1 calc R . .
C16 C 0.3213(9) 0.7042(7) 0.4064(6) 0.114(4) Uani 1 1 d . . .
H16A H 0.4177 0.6996 0.3877 0.137 Uiso 1 1 calc R . .
H16B H 0.3389 0.6765 0.4568 0.137 Uiso 1 1 calc R . .
C17 C 0.2775(8) 0.8174(5) 0.4079(4) 0.070(2) Uani 1 1 d . . .
H17 H 0.1737 0.8235 0.4198 0.084 Uiso 1 1 calc R . .
C18 C 0.3871(12) 0.8573(18) 0.4682(6) 0.225(10) Uani 1 1 d . . .
H18A H 0.3806 0.8147 0.5117 0.337 Uiso 1 1 calc R . .
H18B H 0.3660 0.9331 0.4773 0.337 Uiso 1 1 calc R . .
H18C H 0.4883 0.8509 0.4560 0.337 Uiso 1 1 calc R . .
C19 C 0.2796(11) 0.8553(10) 0.3327(6) 0.134(5) Uani 1 1 d . . .
H19A H 0.2559 0.9325 0.3294 0.202 Uiso 1 1 calc R . .
H19B H 0.2047 0.8154 0.2990 0.202 Uiso 1 1 calc R . .
H19C H 0.3795 0.8433 0.3200 0.202 Uiso 1 1 calc R . .

loop_
_atom_site_aniso_label
_atom_site_aniso_U_11
_atom_site_aniso_U_22
_atom_site_aniso_U_33
_atom_site_aniso_U_23
_atom_site_aniso_U_13
_atom_site_aniso_U_12
Ti1 0.0243(5) 0.0268(5) 0.0537(6) 0.0041(4) 0.0118(4) -0.0019(4)
O1 0.0241(17) 0.0374(19) 0.050(2) 0.0117(16) 0.0071(15) 0.0020(14)
O2 0.0246(16) 0.0316(18) 0.053(2) -0.0052(16) 0.0111(15) -0.0074(14)
O3 0.043(2) 0.049(2) 0.059(3) 0.016(2) 0.0152(19) -0.0030(18)
O4 0.038(2) 0.0295(19) 0.082(3) -0.0042(19) 0.017(2) -0.0038(16)
N1 0.022(2) 0.026(2) 0.047(2) -0.0048(17) 0.0086(18) 0.0001(15)
N2 0.025(2) 0.030(2) 0.035(2) 0.0011(17) 0.0092(17) -0.0026(16)
C1 0.023(2) 0.039(3) 0.050(3) -0.009(2) 0.006(2) -0.003(2)
C2 0.034(3) 0.046(3) 0.043(3) -0.007(2) 0.004(2) 0.000(2)
C3 0.045(3) 0.045(3) 0.045(3) 0.000(2) 0.016(3) -0.004(2)
C4 0.027(2) 0.035(3) 0.054(3) -0.006(2) 0.009(2) -0.005(2)
C5 0.024(2) 0.021(2) 0.047(3) -0.004(2) 0.010(2) 0.0001(18)
C6 0.021(2) 0.034(3) 0.056(3) 0.001(2) 0.007(2) 0.000(2)
C7 0.027(3) 0.040(3) 0.051(3) 0.003(2) 0.006(2) -0.002(2)
C8 0.028(3) 0.035(3) 0.039(3) 0.004(2) 0.012(2) 0.001(2)
C9 0.038(3) 0.038(3) 0.057(3) 0.004(3) 0.017(3) 0.007(2)
C10 0.061(4) 0.036(3) 0.058(4) -0.007(3) 0.025(3) 0.008(3)
C11 0.054(3) 0.036(3) 0.036(3) -0.010(2) 0.012(2) -0.013(2)
C12 0.033(3) 0.035(3) 0.035(3) -0.003(2) 0.007(2) -0.009(2)
C13 0.076(5) 0.070(5) 0.091(6) 0.021(4) 0.029(4) -0.008(4)
C14 0.129(9) 0.089(7) 0.168(11) 0.024(7) 0.057(8) 0.038(6)
C15 0.113(7) 0.068(5) 0.083(5) 0.001(4) 0.048(5) 0.014(4)
C16 0.062(5) 0.099(7) 0.186(11) -0.071(7) 0.031(6) -0.003(5)
C17 0.070(5) 0.052(4) 0.096(6) -0.016(4) 0.037(4) -0.018(3)
C18 0.085(8) 0.49(3) 0.099(9) -0.067(14) 0.017(7) -0.028(13)
C19 0.093(7) 0.171(11) 0.148(10) 0.100(9) 0.043(7) 0.036(7)

loop_
_atom_type_symbol
_atom_type_description
_atom_type_scat_dispersion_real
_atom_type_scat_dispersion_imag
_atom_type_scat_source
C C 0.0033 0.0016 'International Tables Vol C Tables 4.2.6.8 and 6.1.1.4'
H H 0.0000 0.0000 'International Tables Vol C Tables 4.2.6.8 and 6.1.1.4'
N N 0.0061 0.0033 'International Tables Vol C Tables 4.2.6.8 and 6.1.1.4'
O O 0.0106 0.0060 'International Tables Vol C Tables 4.2.6.8 and 6.1.1.4'
Ti Ti 0.2776 0.4457 'International Tables Vol C Tables 4.2.6.8 and 6.1.1.4'

loop_
_geom_angle_atom_site_label_1
_geom_angle_atom_site_label_2
_geom_angle_atom_site_label_3
_geom_angle
_geom_angle_site_symmetry_1
_geom_angle_site_symmetry_3
_geom_angle_publ_flag
O4 Ti1 O3 102.28(19) . . ?
O4 Ti1 O1 103.09(16) . . ?
O3 Ti1 O1 92.76(16) . . ?
O4 Ti1 O2 92.58(16) . . ?
O3 Ti1 O2 101.96(16) . . ?
O1 Ti1 O2 155.76(15) . . ?
O4 Ti1 N1 89.77(17) . . ?
O3 Ti1 N1 164.59(16) . . ?
O1 Ti1 N1 74.98(14) . . ?
O2 Ti1 N1 86.86(14) . . ?
O4 Ti1 N2 164.90(17) . . ?
O3 Ti1 N2 88.99(16) . . ?
O1 Ti1 N2 86.16(15) . . ?
O2 Ti1 N2 75.07(14) . . ?
N1 Ti1 N2 81.03(14) . . ?
C6 O1 Ti1 126.3(3) . . ?
C7 O2 Ti1 125.5(3) . . ?
C13 O3 Ti1 134.3(4) . . ?
C16 O4 Ti1 134.7(4) . . ?
C1 N1 C5 118.8(4) . . ?
C1 N1 Ti1 127.8(3) . . ?
C5 N1 Ti1 113.2(3) . . ?
C8 N2 C12 118.4(4) . . ?
C8 N2 Ti1 113.3(3) . . ?
C12 N2 Ti1 128.2(3) . . ?
N1 C1 C2 123.0(5) . . ?
C1 C2 C3 117.9(5) . . ?
C4 C3 C2 119.4(5) . . ?
C3 C4 C5 119.7(5) . . ?
N1 C5 C4 121.2(5) . . ?
N1 C5 C6 114.0(4) . . ?
C4 C5 C6 124.8(4) . . ?
O1 C6 C5 111.3(4) . . ?
O2 C7 C8 111.9(4) . . ?
N2 C8 C9 121.8(5) . . ?
N2 C8 C7 114.1(4) . . ?
C9 C8 C7 124.1(5) . . ?
C10 C9 C8 119.5(5) . . ?
C9 C10 C11 119.1(5) . . ?
C12 C11 C10 118.5(5) . . ?
N2 C12 C11 122.7(5) . . ?
C14 C13 C15 110.1(7) . . ?
C14 C13 O3 110.8(7) . . ?
C15 C13 O3 109.7(6) . . ?
O4 C16 C17 115.0(8) . . ?
C18 C17 C16 100.9(11) . . ?
C18 C17 C19 120.7(10) . . ?
C16 C17 C19 104.0(8) . . ?

loop_
_geom_bond_atom_site_label_1
_geom_bond_atom_site_label_2
_geom_bond_distance
_geom_bond_site_symmetry_2
_geom_bond_publ_flag
Ti1 O4 1.820(4) . ?
Ti1 O3 1.832(4) . ?
Ti1 O1 1.901(3) . ?
Ti1 O2 1.909(3) . ?
Ti1 N1 2.265(4) . ?
Ti1 N2 2.266(4) . ?
O1 C6 1.379(6) . ?
O2 C7 1.380(6) . ?
O3 C13 1.517(9) . ?
O4 C16 1.361(9) . ?
N1 C1 1.341(6) . ?
N1 C5 1.344(6) . ?
N2 C8 1.336(6) . ?
N2 C12 1.343(6) . ?
C1 C2 1.371(7) . ?
C2 C3 1.390(7) . ?
C3 C4 1.371(7) . ?
C4 C5 1.379(7) . ?
C5 C6 1.500(7) . ?
C7 C8 1.500(7) . ?
C8 C9 1.383(7) . ?
C9 C10 1.363(8) . ?
C10 C11 1.388(8) . ?
C11 C12 1.371(7) . ?
C13 C14 1.455(11) . ?
C13 C15 1.517(10) . ?
C16 C17 1.460(11) . ?
C17 C18 1.459(13) . ?
C17 C19 1.484(11) . ?
